data_7133671
loop_
_publ_author_name
'Rana, Samim Sohel'
'Manna, Surajit'
'Choudhury, Joyanta'

_publ_section_title
;
 Annulated oxazolium anion-&#x3c0;<sup>+</sup> AIEgens.
;
_journal_issue 78
_journal_name_full 'Chemical communications (Cambridge, England)'
_journal_page_first 10942
_journal_page_last 10945
_journal_paper_doi 10.1039/d4cc03079f
_journal_volume 60
_journal_year 2024
_chemical_formula_moiety '2(C F3 O3 S), 2(C27 H18 N O)'
_chemical_formula_sum 'C56 H36 F6 N2 O8 S2'
_chemical_formula_weight 1042.99
_space_group_crystal_system triclinic
_space_group_IT_number 2
_space_group_name_Hall '-P 1'
_space_group_name_H-M_alt 'P -1'
_atom_sites_solution_hydrogens geom
_audit_creation_date 2024-08-20
_audit_creation_method
;
Olex2 1.2
(compiled 2018.05.29 svn.r3508 for OlexSys, GUI svn.r5506)
;
_audit_update_record
;
2024-09-02 deposited with the CCDC.	2024-09-03 downloaded from the CCDC.
;
_cell_angle_alpha 105.90(6)
_cell_angle_beta 96.56(4)
_cell_angle_gamma 94.52(3)
_cell_formula_units_Z 2
_cell_length_a 8.064(9)
_cell_length_b 17.31(3)
_cell_length_c 18.08(3)
_cell_measurement_reflns_used 2177
_cell_measurement_temperature 140.00
_cell_measurement_theta_max 21.22
_cell_measurement_theta_min 2.38
_cell_volume 2395(6)
_computing_cell_refinement 'SAINT V8.40B (?, 2016)'
_computing_data_collection 'Bruker APEX2'
_computing_data_reduction 'SAINT V8.40B (?, 2016)'
_computing_molecular_graphics 'Olex2 (Dolomanov et al., 2009)'
_computing_publication_material 'Olex2 (Dolomanov et al., 2009)'
_computing_structure_refinement 'ShelXL (Sheldrick, 2015)'
_computing_structure_solution 'olex2.solve 1.5-beta (Bourhis et al., 2015)'
_diffrn_ambient_temperature 140.0
_diffrn_measured_fraction_theta_full 0.999
_diffrn_measured_fraction_theta_max 0.991
_diffrn_measurement_device_type 'Bruker APEX-II CCD'
_diffrn_measurement_method '\f and \w scans'
_diffrn_radiation_type MoK\a
_diffrn_radiation_wavelength 0.71073
_diffrn_reflns_av_R_equivalents 0.1257
_diffrn_reflns_av_unetI/netI 0.1547
_diffrn_reflns_Laue_measured_fraction_full 0.999
_diffrn_reflns_Laue_measured_fraction_max 0.991
_diffrn_reflns_limit_h_max 10
_diffrn_reflns_limit_h_min -10
_diffrn_reflns_limit_k_max 21
_diffrn_reflns_limit_k_min -21
_diffrn_reflns_limit_l_max 22
_diffrn_reflns_limit_l_min -22
_diffrn_reflns_number 27176
_diffrn_reflns_point_group_measured_fraction_full 0.999
_diffrn_reflns_point_group_measured_fraction_max 0.991
_diffrn_reflns_theta_full 25.242
_diffrn_reflns_theta_max 26.258
_diffrn_reflns_theta_min 2.367
_exptl_absorpt_coefficient_mu 0.195
_exptl_absorpt_correction_T_max 0.7456
_exptl_absorpt_correction_T_min 0.6250
_exptl_absorpt_correction_type multi-scan
_exptl_absorpt_process_details
;
SADABS-2016/2 (Bruker,2016/2) was used for absorption correction.
wR2(int) was 0.1204 before and 0.0878 after correction.
The Ratio of minimum to maximum transmission is 0.8383.
The \l/2 correction factor is Not present.
;
_exptl_crystal_colour 'clear whiteish colourless'
_exptl_crystal_colour_lustre clear
_exptl_crystal_colour_modifier whiteish
_exptl_crystal_colour_primary colourless
_exptl_crystal_density_diffrn 1.446
_exptl_crystal_description needle
_exptl_crystal_F_000 1072
_exptl_crystal_size_max 0.22
_exptl_crystal_size_mid 0.13
_exptl_crystal_size_min 0.07
_refine_diff_density_max 0.330
_refine_diff_density_min -0.345
_refine_diff_density_rms 0.068
_refine_ls_extinction_method none
_refine_ls_goodness_of_fit_ref 0.997
_refine_ls_hydrogen_treatment constr
_refine_ls_matrix_type full
_refine_ls_number_parameters 667
_refine_ls_number_reflns 9594
_refine_ls_number_restraints 0
_refine_ls_restrained_S_all 0.997
_refine_ls_R_factor_all 0.1487
_refine_ls_R_factor_gt 0.0697
_refine_ls_shift/su_max 0.000
_refine_ls_shift/su_mean 0.000
_refine_ls_structure_factor_coef Fsqd
_refine_ls_weighting_details 'w=1/[\s^2^(Fo^2^)+(0.0441P)^2^] where P=(Fo^2^+2Fc^2^)/3'
_refine_ls_weighting_scheme calc
_refine_ls_wR_factor_gt 0.1363
_refine_ls_wR_factor_ref 0.1753
_reflns_Friedel_coverage 0.000
_reflns_number_gt 4887
_reflns_number_total 9594
_reflns_threshold_expression 'I > 2\s(I)'
_cod_data_source_file d4cc03079f3.cif
_cod_data_source_block f1
_cod_depositor_comments 'Adding full bibliography for 7133671--7133675.cif.'
_cod_database_code 7133671
_shelx_shelxl_version_number 2014/7
_shelx_space_group_comment
;
The symmetry employed for this shelxl refinement is uniquely defined
by the following loop, which should always be used as a source of
symmetry information in preference to the above space-group names.
They are only intended as comments.
;
_olex2_refinement_description
;
1. Fixed Uiso
 At 1.2 times of:
  All C(H) groups
2.a Aromatic/amide H refined with riding coordinates:
 C33(H33), C7(H7), C8(H8), C15(H15), C6(H6), C13(H13), C17(H17), C9(H9),
 C34(H34), C54(H54), C48(H48), C21(H21), C36(H36), C35(H35), C14(H14), C44(H44),
  C42(H42), C50(H50), C11(H11), C18(H18), C39(H39), C20(H20), C52(H52),
 C51(H51), C45(H45), C53(H53), C12(H12), C23(H23), C19(H19), C47(H47), C41(H41),
  C40(H40), C46(H46), C26(H26), C25(H25), C24(H24)
;
_olex2_submission_special_instructions 'No special instructions were received'

loop_
_space_group_symop_operation_xyz
'x, y, z'
'-x, -y, -z'

loop_
_atom_site_label
_atom_site_type_symbol
_atom_site_fract_x
_atom_site_fract_y
_atom_site_fract_z
_atom_site_U_iso_or_equiv
_atom_site_adp_type
_atom_site_occupancy
_atom_site_site_symmetry_order
_atom_site_calc_flag
_atom_site_refinement_flags_posn
_atom_site_refinement_flags_adp
_atom_site_refinement_flags_occupancy
_atom_site_disorder_assembly
_atom_site_disorder_group
S2 S -0.12343(12) 0.21787(7) 0.19672(7) 0.0361(3) Uani 1 1 d . . . . .
S1 S 0.35529(12) 0.26488(7) 0.61772(6) 0.0370(3) Uani 1 1 d . . . . .
F2 F 0.2175(3) 0.39088(15) 0.59094(14) 0.0473(7) Uani 1 1 d . . . . .
F3 F 0.4443(3) 0.36710(16) 0.53988(14) 0.0517(7) Uani 1 1 d . . . . .
F1 F 0.2123(3) 0.28991(16) 0.48803(14) 0.0514(7) Uani 1 1 d . . . . .
O2 O 0.3275(3) 0.08655(16) 0.17217(15) 0.0321(7) Uani 1 1 d . . . . .
F5 F 0.0733(3) 0.35399(15) 0.21887(16) 0.0549(8) Uani 1 1 d . . . . .
O1 O 0.8229(3) 0.12094(16) 0.58793(15) 0.0325(7) Uani 1 1 d . . . . .
F4 F 0.0371(3) 0.32301(18) 0.32349(16) 0.0687(9) Uani 1 1 d . . . . .
F6 F -0.1605(3) 0.37082(16) 0.26446(19) 0.0727(9) Uani 1 1 d . . . . .
O3 O 0.4780(3) 0.21839(18) 0.57872(17) 0.0467(8) Uani 1 1 d . . . . .
O4 O 0.4187(3) 0.32224(18) 0.69245(16) 0.0485(8) Uani 1 1 d . . . . .
N2 N 0.3938(3) 0.21347(19) 0.24934(17) 0.0253(7) Uani 1 1 d . . . . .
O8 O -0.2502(3) 0.19792(18) 0.24093(19) 0.0524(9) Uani 1 1 d . . . . .
O5 O 0.1951(3) 0.21882(19) 0.61331(18) 0.0521(9) Uani 1 1 d . . . . .
N1 N 0.8358(3) 0.2241(2) 0.53638(18) 0.0272(8) Uani 1 1 d . . . . .
O6 O 0.0203(3) 0.17336(18) 0.19762(19) 0.0510(9) Uani 1 1 d . . . . .
O7 O -0.1867(4) 0.2272(2) 0.12220(18) 0.0667(11) Uani 1 1 d . . . . .
C2 C 0.8489(4) 0.2563(2) 0.6782(2) 0.0240(9) Uani 1 1 d . . . . .
C32 C 0.4301(4) 0.2975(2) 0.2651(2) 0.0255(9) Uani 1 1 d . . . . .
C49 C 0.4086(4) 0.3059(2) 0.0533(2) 0.0286(9) Uani 1 1 d . . . . .
C16 C 0.8559(5) 0.2229(2) 0.7463(2) 0.0299(9) Uani 1 1 d . . . . .
C3 C 0.8642(4) 0.3371(2) 0.6837(2) 0.0239(9) Uani 1 1 d . . . . .
C28 C 0.3583(4) 0.1646(2) 0.1749(2) 0.0272(9) Uani 1 1 d . . . . .
C1 C 0.8324(4) 0.2021(2) 0.6030(2) 0.0266(9) Uani 1 1 d . . . . .
C29 C 0.3625(4) 0.1910(2) 0.1087(2) 0.0262(9) Uani 1 1 d . . . . .
C30 C 0.4029(4) 0.2733(2) 0.1215(2) 0.0277(9) Uani 1 1 d . . . . .
C33 C 0.4534(4) 0.3498(2) 0.3404(2) 0.0304(10) Uani 1 1 d . . . . .
H33 H 0.4468 0.3289 0.3835 0.037 Uiso 1 1 calc R . . . .
C7 C 0.8256(4) 0.4127(3) 0.4783(2) 0.0327(10) Uani 1 1 d . . . . .
H7 H 0.8186 0.4303 0.4327 0.039 Uiso 1 1 calc R . . . .
C8 C 0.8384(4) 0.4695(3) 0.5504(2) 0.0358(11) Uani 1 1 d . . . . .
H8 H 0.8381 0.5251 0.5534 0.043 Uiso 1 1 calc R . . . .
C10 C 0.9051(4) 0.3995(2) 0.7608(2) 0.0269(9) Uani 1 1 d . . . . .
C15 C 0.7852(5) 0.4266(2) 0.8089(2) 0.0324(10) Uani 1 1 d . . . . .
H15 H 0.6713 0.4037 0.7933 0.039 Uiso 1 1 calc R . . . .
C4 C 0.8503(4) 0.3634(2) 0.6137(2) 0.0279(9) Uani 1 1 d . . . . .
C5 C 0.8363(4) 0.3065(2) 0.5398(2) 0.0276(9) Uani 1 1 d . . . . .
C6 C 0.8230(4) 0.3315(2) 0.4715(2) 0.0305(10) Uani 1 1 d . . . . .
H6 H 0.8125 0.2931 0.4218 0.037 Uiso 1 1 calc R . . . .
C37 C 0.3890(4) 0.1619(2) 0.2986(2) 0.0284(9) Uani 1 1 d . . . . .
C43 C 0.3389(5) 0.1294(2) 0.0310(2) 0.0316(10) Uani 1 1 d . . . . .
C13 C 0.9944(5) 0.5202(2) 0.9035(2) 0.0374(11) Uani 1 1 d . . . . .
H13 H 1.0250 0.5611 0.9516 0.045 Uiso 1 1 calc R . . . .
C38 C 0.3454(5) 0.0844(3) 0.2490(2) 0.0347(10) Uani 1 1 d . . . . .
C31 C 0.4363(4) 0.3274(2) 0.1992(2) 0.0287(9) Uani 1 1 d . . . . .
C17 C 1.0020(5) 0.1929(3) 0.7716(2) 0.0388(11) Uani 1 1 d . . . . .
H17 H 1.0946 0.1907 0.7432 0.047 Uiso 1 1 calc R . . . .
C9 C 0.8514(4) 0.4461(2) 0.6174(2) 0.0321(10) Uani 1 1 d . . . . .
H9 H 0.8611 0.4857 0.6664 0.038 Uiso 1 1 calc R . . . .
C22 C 0.8326(4) 0.1524(3) 0.4740(2) 0.0320(10) Uani 1 1 d . . . . .
C34 C 0.4862(4) 0.4326(3) 0.3519(2) 0.0350(10) Uani 1 1 d . . . . .
H34 H 0.5037 0.4681 0.4032 0.042 Uiso 1 1 calc R . . . .
C54 C 0.5614(5) 0.3333(2) 0.0342(2) 0.0370(11) Uani 1 1 d . . . . .
H54 H 0.6640 0.3314 0.0649 0.044 Uiso 1 1 calc R . . . .
C48 C 0.4750(5) 0.1144(3) -0.0093(2) 0.0403(11) Uani 1 1 d . . . . .
H48 H 0.5805 0.1458 0.0114 0.048 Uiso 1 1 calc R . . . .
C21 C 0.7214(5) 0.2253(2) 0.7887(2) 0.0397(11) Uani 1 1 d . . . . .
H21 H 0.6211 0.2448 0.7721 0.048 Uiso 1 1 calc R . . . .
C36 C 0.4685(4) 0.4121(2) 0.2146(2) 0.0323(10) Uani 1 1 d . . . . .
H36 H 0.4728 0.4342 0.1721 0.039 Uiso 1 1 calc R . . . .
C35 C 0.4938(4) 0.4642(3) 0.2890(2) 0.0347(10) Uani 1 1 d . . . . .
H35 H 0.5162 0.5208 0.2973 0.042 Uiso 1 1 calc R . . . .
C14 C 0.8294(5) 0.4864(3) 0.8790(2) 0.0384(11) Uani 1 1 d . . . . .
H14 H 0.7454 0.5043 0.9104 0.046 Uiso 1 1 calc R . . . .
C44 C 0.1850(5) 0.0820(3) 0.0001(2) 0.0401(11) Uani 1 1 d . . . . .
H44 H 0.0909 0.0908 0.0272 0.048 Uiso 1 1 calc R . . . .
C42 C 0.4212(4) 0.1735(3) 0.3788(2) 0.0338(10) Uani 1 1 d . . . . .
H42 H 0.4516 0.2258 0.4144 0.041 Uiso 1 1 calc R . . . .
C50 C 0.2595(5) 0.3108(3) 0.0085(2) 0.0398(11) Uani 1 1 d . . . . .
H50 H 0.1550 0.2929 0.0212 0.048 Uiso 1 1 calc R . . . .
C11 C 1.0721(5) 0.4337(3) 0.7856(2) 0.0395(11) Uani 1 1 d . . . . .
H11 H 1.1565 0.4165 0.7542 0.047 Uiso 1 1 calc R . . . .
C18 C 1.0123(5) 0.1667(3) 0.8374(3) 0.0488(13) Uani 1 1 d . . . . .
H18 H 1.1114 0.1462 0.8540 0.059 Uiso 1 1 calc R . . . .
C56 C 0.3047(5) 0.3313(3) 0.5566(3) 0.0399(11) Uani 1 1 d . . . . .
C39 C 0.3297(5) 0.0153(3) 0.2729(3) 0.0465(12) Uani 1 1 d . . . . .
H39 H 0.2987 -0.0368 0.2372 0.056 Uiso 1 1 calc R . . . .
C20 C 0.7334(6) 0.1991(3) 0.8553(3) 0.0478(12) Uani 1 1 d . . . . .
H20 H 0.6415 0.2013 0.8841 0.057 Uiso 1 1 calc R . . . .
C52 C 0.4138(6) 0.3680(3) -0.0737(3) 0.0487(12) Uani 1 1 d . . . . .
H52 H 0.4153 0.3893 -0.1168 0.058 Uiso 1 1 calc R . . . .
C27 C 0.8209(5) 0.0893(3) 0.5077(2) 0.0350(10) Uani 1 1 d . . . . .
C51 C 0.2626(6) 0.3416(3) -0.0545(3) 0.0470(12) Uani 1 1 d . . . . .
H51 H 0.1601 0.3445 -0.0847 0.056 Uiso 1 1 calc R . . . .
C45 C 0.1693(6) 0.0214(3) -0.0709(3) 0.0471(12) Uani 1 1 d . . . . .
H45 H 0.0640 -0.0100 -0.0921 0.057 Uiso 1 1 calc R . . . .
C53 C 0.5630(5) 0.3633(3) -0.0297(3) 0.0480(12) Uani 1 1 d . . . . .
H53 H 0.6671 0.3807 -0.0432 0.058 Uiso 1 1 calc R . . . .
C12 C 1.1142(5) 0.4930(3) 0.8564(3) 0.0458(12) Uani 1 1 d . . . . .
H12 H 1.2281 0.5155 0.8728 0.055 Uiso 1 1 calc R . . . .
C23 C 0.8445(5) 0.1353(3) 0.3946(2) 0.0453(12) Uani 1 1 d . . . . .
H23 H 0.8573 0.1771 0.3702 0.054 Uiso 1 1 calc R . . . .
C19 C 0.8772(6) 0.1702(3) 0.8795(3) 0.0503(13) Uani 1 1 d . . . . .
H19 H 0.8847 0.1526 0.9250 0.060 Uiso 1 1 calc R . . . .
C47 C 0.4597(6) 0.0543(3) -0.0794(3) 0.0490(12) Uani 1 1 d . . . . .
H47 H 0.5542 0.0454 -0.1062 0.059 Uiso 1 1 calc R . . . .
C55 C -0.0408(5) 0.3211(3) 0.2522(3) 0.0433(12) Uani 1 1 d . . . . .
C41 C 0.4063(5) 0.1043(3) 0.4036(3) 0.0456(12) Uani 1 1 d . . . . .
H41 H 0.4269 0.1097 0.4577 0.055 Uiso 1 1 calc R . . . .
C40 C 0.3620(6) 0.0269(3) 0.3518(3) 0.0510(13) Uani 1 1 d . . . . .
H40 H 0.3541 -0.0186 0.3715 0.061 Uiso 1 1 calc R . . . .
C46 C 0.3074(6) 0.0071(3) -0.1105(3) 0.0516(13) Uani 1 1 d . . . . .
H46 H 0.2973 -0.0344 -0.1582 0.062 Uiso 1 1 calc R . . . .
C26 C 0.8097(5) 0.0084(3) 0.4671(3) 0.0454(12) Uani 1 1 d . . . . .
H26 H 0.7976 -0.0334 0.4916 0.055 Uiso 1 1 calc R . . . .
C25 C 0.8175(6) -0.0078(3) 0.3879(3) 0.0553(13) Uani 1 1 d . . . . .
H25 H 0.8093 -0.0623 0.3568 0.066 Uiso 1 1 calc R . . . .
C24 C 0.8368(6) 0.0544(3) 0.3533(3) 0.0551(13) Uani 1 1 d . . . . .
H24 H 0.8451 0.0410 0.2993 0.066 Uiso 1 1 calc R . . . .

loop_
_atom_site_aniso_label
_atom_site_aniso_U_11
_atom_site_aniso_U_22
_atom_site_aniso_U_33
_atom_site_aniso_U_23
_atom_site_aniso_U_13
_atom_site_aniso_U_12
S2 0.0280(5) 0.0376(7) 0.0412(7) 0.0101(6) 0.0036(5) 0.0019(5)
S1 0.0277(5) 0.0442(8) 0.0341(7) 0.0032(6) 0.0045(5) 0.0024(5)
F2 0.0403(14) 0.0503(18) 0.0482(17) 0.0051(14) 0.0126(12) 0.0107(12)
F3 0.0367(13) 0.0645(19) 0.0542(18) 0.0165(15) 0.0133(12) -0.0014(12)
F1 0.0411(14) 0.069(2) 0.0341(16) 0.0015(14) -0.0025(11) 0.0036(12)
O2 0.0416(15) 0.0249(17) 0.0284(17) 0.0053(13) 0.0082(12) -0.0001(12)
F5 0.0384(14) 0.0536(19) 0.079(2) 0.0293(16) 0.0139(13) -0.0028(12)
O1 0.0398(15) 0.0296(18) 0.0267(17) 0.0062(14) 0.0061(12) 0.0010(13)
F4 0.0664(18) 0.084(2) 0.0383(18) -0.0027(16) -0.0043(14) -0.0050(16)
F6 0.0410(15) 0.0437(19) 0.126(3) 0.0057(18) 0.0206(16) 0.0120(13)
O3 0.0323(15) 0.057(2) 0.044(2) 0.0004(17) 0.0069(13) 0.0142(14)
O4 0.0544(18) 0.052(2) 0.0278(18) -0.0027(16) -0.0049(14) 0.0065(15)
N2 0.0208(16) 0.033(2) 0.0204(18) 0.0049(16) 0.0043(13) 0.0037(14)
O8 0.0341(16) 0.054(2) 0.078(3) 0.028(2) 0.0238(15) 0.0025(14)
O5 0.0344(16) 0.058(2) 0.065(2) 0.0200(19) 0.0100(15) -0.0009(14)
N1 0.0246(16) 0.034(2) 0.0224(19) 0.0076(16) 0.0028(13) 0.0034(14)
O6 0.0285(15) 0.041(2) 0.080(3) 0.0090(18) 0.0072(15) 0.0123(13)
O7 0.073(2) 0.080(3) 0.041(2) 0.021(2) -0.0180(17) -0.0056(19)
C2 0.0224(19) 0.029(2) 0.020(2) 0.0046(18) 0.0023(15) 0.0050(16)
C32 0.0206(19) 0.024(2) 0.030(2) 0.0043(19) 0.0032(16) 0.0039(16)
C49 0.035(2) 0.025(2) 0.023(2) 0.0019(19) 0.0034(17) 0.0044(17)
C16 0.042(2) 0.022(2) 0.024(2) 0.0048(19) 0.0066(18) 0.0013(18)
C3 0.0170(18) 0.027(2) 0.027(2) 0.0055(19) 0.0032(15) 0.0035(16)
C28 0.027(2) 0.028(2) 0.024(2) 0.0026(19) 0.0063(16) 0.0024(17)
C1 0.0230(19) 0.027(2) 0.030(2) 0.009(2) 0.0033(16) 0.0035(17)
C29 0.0216(19) 0.030(2) 0.025(2) 0.0048(19) 0.0042(16) 0.0002(16)
C30 0.0194(19) 0.034(3) 0.026(2) 0.0027(19) 0.0045(16) 0.0039(17)
C33 0.029(2) 0.037(3) 0.023(2) 0.006(2) 0.0012(16) 0.0028(18)
C7 0.028(2) 0.045(3) 0.032(3) 0.022(2) 0.0049(17) 0.0034(19)
C8 0.032(2) 0.036(3) 0.046(3) 0.023(2) 0.0033(19) 0.0034(19)
C10 0.035(2) 0.023(2) 0.024(2) 0.0097(19) 0.0035(17) 0.0036(17)
C15 0.035(2) 0.028(3) 0.033(3) 0.004(2) 0.0101(18) 0.0039(18)
C4 0.0207(19) 0.033(3) 0.032(2) 0.012(2) 0.0076(16) 0.0037(17)
C5 0.0211(19) 0.033(3) 0.029(2) 0.011(2) 0.0023(16) 0.0016(17)
C6 0.027(2) 0.040(3) 0.021(2) 0.008(2) -0.0011(16) -0.0039(18)
C37 0.028(2) 0.031(3) 0.027(2) 0.007(2) 0.0099(17) 0.0046(17)
C43 0.043(2) 0.026(2) 0.022(2) 0.0026(19) 0.0062(18) -0.0010(18)
C13 0.053(3) 0.029(3) 0.025(2) 0.002(2) -0.003(2) 0.003(2)
C38 0.042(2) 0.034(3) 0.027(2) 0.007(2) 0.0071(19) -0.001(2)
C31 0.0184(18) 0.039(3) 0.030(2) 0.009(2) 0.0051(16) 0.0080(17)
C17 0.040(2) 0.045(3) 0.030(3) 0.011(2) 0.0009(19) 0.002(2)
C9 0.028(2) 0.032(3) 0.035(3) 0.008(2) 0.0065(18) 0.0000(18)
C22 0.025(2) 0.035(3) 0.029(2) -0.001(2) 0.0027(17) 0.0007(18)
C34 0.034(2) 0.032(3) 0.031(3) -0.001(2) -0.0016(18) 0.0030(19)
C54 0.035(2) 0.040(3) 0.035(3) 0.009(2) 0.0047(19) 0.0057(19)
C48 0.049(3) 0.038(3) 0.033(3) 0.007(2) 0.013(2) 0.005(2)
C21 0.050(3) 0.035(3) 0.042(3) 0.016(2) 0.022(2) 0.012(2)
C36 0.035(2) 0.029(3) 0.033(3) 0.006(2) 0.0071(18) 0.0082(18)
C35 0.040(2) 0.029(3) 0.032(3) 0.002(2) 0.0034(19) 0.0073(19)
C14 0.051(3) 0.036(3) 0.031(3) 0.009(2) 0.013(2) 0.008(2)
C44 0.046(3) 0.041(3) 0.030(3) 0.008(2) 0.004(2) -0.006(2)
C42 0.033(2) 0.038(3) 0.027(2) 0.004(2) 0.0049(17) -0.0031(18)
C50 0.039(2) 0.043(3) 0.031(3) 0.003(2) 0.0006(19) -0.002(2)
C11 0.036(2) 0.037(3) 0.040(3) 0.002(2) 0.0049(19) 0.0043(19)
C18 0.053(3) 0.050(3) 0.042(3) 0.022(3) -0.015(2) -0.004(2)
C56 0.031(2) 0.045(3) 0.037(3) -0.001(2) 0.011(2) 0.001(2)
C39 0.062(3) 0.035(3) 0.038(3) 0.003(2) 0.014(2) -0.006(2)
C20 0.077(3) 0.036(3) 0.035(3) 0.011(2) 0.027(2) 0.006(2)
C52 0.069(3) 0.045(3) 0.037(3) 0.017(3) 0.012(2) 0.011(2)
C27 0.032(2) 0.041(3) 0.026(2) 0.002(2) 0.0026(18) 0.0002(19)
C51 0.055(3) 0.046(3) 0.038(3) 0.015(3) -0.009(2) 0.006(2)
C45 0.066(3) 0.039(3) 0.028(3) 0.007(2) -0.003(2) -0.014(2)
C53 0.054(3) 0.053(3) 0.047(3) 0.024(3) 0.018(2) 0.009(2)
C12 0.038(2) 0.049(3) 0.041(3) -0.001(2) 0.001(2) 0.002(2)
C23 0.054(3) 0.059(4) 0.023(3) 0.009(2) 0.007(2) 0.014(2)
C19 0.077(3) 0.045(3) 0.026(3) 0.012(2) 0.000(2) -0.008(3)
C47 0.073(3) 0.038(3) 0.039(3) 0.006(2) 0.029(2) 0.010(2)
C55 0.035(2) 0.039(3) 0.054(3) 0.007(3) 0.012(2) 0.005(2)
C41 0.050(3) 0.052(3) 0.036(3) 0.016(3) 0.008(2) -0.003(2)
C40 0.078(3) 0.042(3) 0.035(3) 0.015(3) 0.015(2) -0.005(3)
C46 0.098(4) 0.034(3) 0.022(3) 0.005(2) 0.015(3) -0.002(3)
C26 0.055(3) 0.040(3) 0.037(3) 0.003(2) 0.008(2) 0.007(2)
C25 0.070(3) 0.045(3) 0.037(3) -0.007(3) -0.001(2) 0.008(3)
C24 0.076(3) 0.056(4) 0.027(3) -0.001(3) 0.008(2) 0.020(3)

loop_
_atom_type_symbol
_atom_type_description
_atom_type_scat_dispersion_real
_atom_type_scat_dispersion_imag
_atom_type_scat_source
C C 0.0033 0.0016 'International Tables Vol C Tables 4.2.6.8 and 6.1.1.4'
H H 0.0000 0.0000 'International Tables Vol C Tables 4.2.6.8 and 6.1.1.4'
F F 0.0171 0.0103 'International Tables Vol C Tables 4.2.6.8 and 6.1.1.4'
N N 0.0061 0.0033 'International Tables Vol C Tables 4.2.6.8 and 6.1.1.4'
O O 0.0106 0.0060 'International Tables Vol C Tables 4.2.6.8 and 6.1.1.4'
S S 0.1246 0.1234 'International Tables Vol C Tables 4.2.6.8 and 6.1.1.4'

loop_
_geom_angle_atom_site_label_1
_geom_angle_atom_site_label_2
_geom_angle_atom_site_label_3
_geom_angle
_geom_angle_site_symmetry_1
_geom_angle_site_symmetry_3
_geom_angle_publ_flag
O8 S2 C55 102.6(2) . . ?
O6 S2 O8 114.7(2) . . ?
O6 S2 C55 104.1(2) . . ?
O7 S2 O8 115.2(2) . . ?
O7 S2 O6 115.3(2) . . ?
O7 S2 C55 102.4(2) . . ?
O3 S1 O4 115.76(19) . . ?
O3 S1 C56 102.9(2) . . ?
O4 S1 C56 102.4(2) . . ?
O5 S1 O3 114.5(2) . . ?
O5 S1 O4 115.6(2) . . ?
O5 S1 C56 102.91(18) . . ?
C28 O2 C38 106.0(3) . . ?
C1 O1 C27 106.8(3) . . ?
C32 N2 C37 132.3(3) . . ?
C28 N2 C32 121.1(3) . . ?
C28 N2 C37 106.6(3) . . ?
C1 N1 C5 119.0(3) . . ?
C1 N1 C22 107.9(3) . . ?
C5 N1 C22 133.1(3) . . ?
C3 C2 C16 124.3(4) . . ?
C3 C2 C1 116.9(3) . . ?
C1 C2 C16 118.7(4) . . ?
N2 C32 C31 116.2(4) . . ?
C33 C32 N2 122.4(3) . . ?
C33 C32 C31 121.4(4) . . ?
C54 C49 C30 121.1(3) . . ?
C50 C49 C30 119.8(3) . . ?
C50 C49 C54 119.1(4) . . ?
C17 C16 C2 120.5(3) . . ?
C21 C16 C2 120.7(4) . . ?
C21 C16 C17 118.8(4) . . ?
C2 C3 C10 121.1(3) . . ?
C2 C3 C4 120.0(4) . . ?
C4 C3 C10 118.8(4) . . ?
O2 C28 N2 111.9(3) . . ?
O2 C28 C29 123.2(4) . . ?
N2 C28 C29 124.7(4) . . ?
O1 C1 N1 110.7(3) . . ?
O1 C1 C2 124.2(3) . . ?
N1 C1 C2 125.0(4) . . ?
C28 C29 C43 118.7(4) . . ?
C30 C29 C28 116.1(4) . . ?
C30 C29 C43 124.9(3) . . ?
C29 C30 C49 119.0(4) . . ?
C29 C30 C31 121.0(4) . . ?
C31 C30 C49 120.0(4) . . ?
C32 C33 H33 120.2 . . ?
C34 C33 C32 119.6(4) . . ?
C34 C33 H33 120.2 . . ?
C8 C7 H7 119.4 . . ?
C6 C7 H7 119.4 . . ?
C6 C7 C8 121.3(4) . . ?
C7 C8 H8 119.6 . . ?
C9 C8 C7 120.8(4) . . ?
C9 C8 H8 119.6 . . ?
C15 C10 C3 123.6(3) . . ?
C15 C10 C11 118.2(4) . . ?
C11 C10 C3 118.2(3) . . ?
C10 C15 H15 119.4 . . ?
C14 C15 C10 121.2(4) . . ?
C14 C15 H15 119.4 . . ?
C5 C4 C3 120.5(4) . . ?
C5 C4 C9 118.2(4) . . ?
C9 C4 C3 121.3(4) . . ?
N1 C5 C4 118.1(3) . . ?
N1 C5 C6 121.1(4) . . ?
C4 C5 C6 120.8(4) . . ?
C7 C6 C5 118.7(4) . . ?
C7 C6 H6 120.7 . . ?
C5 C6 H6 120.7 . . ?
C38 C37 N2 105.3(4) . . ?
C38 C37 C42 119.7(4) . . ?
C42 C37 N2 134.9(4) . . ?
C48 C43 C29 119.7(4) . . ?
C48 C43 C44 118.7(4) . . ?
C44 C43 C29 121.5(4) . . ?
C14 C13 H13 120.8 . . ?
C14 C13 C12 118.4(4) . . ?
C12 C13 H13 120.8 . . ?
C37 C38 O2 110.1(3) . . ?
C39 C38 O2 125.4(4) . . ?
C39 C38 C37 124.5(4) . . ?
C32 C31 C30 120.9(4) . . ?
C36 C31 C32 116.4(4) . . ?
C36 C31 C30 122.7(4) . . ?
C16 C17 H17 119.8 . . ?
C18 C17 C16 120.5(4) . . ?
C18 C17 H17 119.8 . . ?
C8 C9 C4 120.2(4) . . ?
C8 C9 H9 119.9 . . ?
C4 C9 H9 119.9 . . ?
C27 C22 N1 105.1(4) . . ?
C27 C22 C23 119.4(4) . . ?
C23 C22 N1 135.4(4) . . ?
C33 C34 H34 119.6 . . ?
C33 C34 C35 120.8(4) . . ?
C35 C34 H34 119.6 . . ?
C49 C54 H54 120.0 . . ?
C53 C54 C49 119.9(4) . . ?
C53 C54 H54 120.0 . . ?
C43 C48 H48 119.4 . . ?
C47 C48 C43 121.2(4) . . ?
C47 C48 H48 119.4 . . ?
C16 C21 H21 119.8 . . ?
C20 C21 C16 120.4(4) . . ?
C20 C21 H21 119.8 . . ?
C31 C36 H36 118.7 . . ?
C35 C36 C31 122.7(4) . . ?
C35 C36 H36 118.7 . . ?
C34 C35 H35 120.4 . . ?
C36 C35 C34 119.2(4) . . ?
C36 C35 H35 120.4 . . ?
C15 C14 H14 119.7 . . ?
C13 C14 C15 120.7(4) . . ?
C13 C14 H14 119.7 . . ?
C43 C44 H44 119.9 . . ?
C43 C44 C45 120.2(4) . . ?
C45 C44 H44 119.9 . . ?
C37 C42 H42 121.9 . . ?
C41 C42 C37 116.3(4) . . ?
C41 C42 H42 121.9 . . ?
C49 C50 H50 119.8 . . ?
C51 C50 C49 120.5(4) . . ?
C51 C50 H50 119.8 . . ?
C10 C11 H11 120.1 . . ?
C12 C11 C10 119.8(4) . . ?
C12 C11 H11 120.1 . . ?
C17 C18 H18 120.0 . . ?
C17 C18 C19 120.0(4) . . ?
C19 C18 H18 120.0 . . ?
F2 C56 S1 112.4(3) . . ?
F2 C56 F3 106.7(4) . . ?
F2 C56 F1 107.3(3) . . ?
F3 C56 S1 111.7(3) . . ?
F3 C56 F1 106.7(4) . . ?
F1 C56 S1 111.7(3) . . ?
C38 C39 H39 122.2 . . ?
C40 C39 C38 115.6(4) . . ?
C40 C39 H39 122.2 . . ?
C21 C20 H20 119.9 . . ?
C19 C20 C21 120.3(4) . . ?
C19 C20 H20 119.9 . . ?
C51 C52 H52 120.2 . . ?
C51 C52 C53 119.7(4) . . ?
C53 C52 H52 120.2 . . ?
C22 C27 O1 109.4(4) . . ?
C26 C27 O1 126.3(4) . . ?
C26 C27 C22 124.3(4) . . ?
C50 C51 H51 119.8 . . ?
C52 C51 C50 120.4(4) . . ?
C52 C51 H51 119.8 . . ?
C44 C45 H45 119.8 . . ?
C46 C45 C44 120.3(4) . . ?
C46 C45 H45 119.8 . . ?
C54 C53 H53 119.8 . . ?
C52 C53 C54 120.4(4) . . ?
C52 C53 H53 119.8 . . ?
C13 C12 C11 121.8(4) . . ?
C13 C12 H12 119.1 . . ?
C11 C12 H12 119.1 . . ?
C22 C23 H23 121.6 . . ?
C24 C23 C22 116.9(4) . . ?
C24 C23 H23 121.6 . . ?
C18 C19 H19 119.9 . . ?
C20 C19 C18 120.1(4) . . ?
C20 C19 H19 119.9 . . ?
C48 C47 H47 119.8 . . ?
C48 C47 C46 120.5(4) . . ?
C46 C47 H47 119.8 . . ?
F5 C55 S2 113.0(3) . . ?
F5 C55 F4 106.0(3) . . ?
F5 C55 F6 107.4(4) . . ?
F4 C55 S2 110.6(3) . . ?
F6 C55 S2 113.0(3) . . ?
F6 C55 F4 106.3(4) . . ?
C42 C41 H41 118.8 . . ?
C42 C41 C40 122.5(4) . . ?
C40 C41 H41 118.8 . . ?
C39 C40 C41 121.4(4) . . ?
C39 C40 H40 119.3 . . ?
C41 C40 H40 119.3 . . ?
C45 C46 H46 120.4 . . ?
C47 C46 C45 119.2(5) . . ?
C47 C46 H46 120.4 . . ?
C27 C26 H26 122.2 . . ?
C27 C26 C25 115.5(4) . . ?
C25 C26 H26 122.2 . . ?
C26 C25 H25 119.4 . . ?
C26 C25 C24 121.3(5) . . ?
C24 C25 H25 119.4 . . ?
C23 C24 C25 122.5(5) . . ?
C23 C24 H24 118.8 . . ?
C25 C24 H24 118.8 . . ?

loop_
_geom_bond_atom_site_label_1
_geom_bond_atom_site_label_2
_geom_bond_distance
_geom_bond_site_symmetry_2
_geom_bond_publ_flag
S2 O8 1.444(3) . ?
S2 O6 1.442(3) . ?
S2 O7 1.441(4) . ?
S2 C55 1.822(5) . ?
S1 O3 1.448(3) . ?
S1 O4 1.449(4) . ?
S1 O5 1.446(3) . ?
S1 C56 1.838(5) . ?
F2 C56 1.344(5) . ?
F3 C56 1.347(4) . ?
F1 C56 1.350(5) . ?
O2 C28 1.341(5) . ?
O2 C38 1.392(5) . ?
F5 C55 1.328(5) . ?
O1 C1 1.350(5) . ?
O1 C27 1.400(5) . ?
F4 C55 1.359(5) . ?
F6 C55 1.341(5) . ?
N2 C32 1.404(5) . ?
N2 C28 1.364(5) . ?
N2 C37 1.425(5) . ?
N1 C1 1.361(5) . ?
N1 C5 1.409(5) . ?
N1 C22 1.427(5) . ?
C2 C16 1.496(5) . ?
C2 C3 1.370(5) . ?
C2 C1 1.410(6) . ?
C32 C33 1.395(5) . ?
C32 C31 1.426(5) . ?
C49 C30 1.495(5) . ?
C49 C54 1.399(5) . ?
C49 C50 1.392(5) . ?
C16 C17 1.403(5) . ?
C16 C21 1.395(5) . ?
C3 C10 1.493(6) . ?
C3 C4 1.453(5) . ?
C28 C29 1.396(5) . ?
C29 C30 1.386(5) . ?
C29 C43 1.493(6) . ?
C30 C31 1.441(6) . ?
C33 H33 0.9500 . ?
C33 C34 1.390(6) . ?
C7 H7 0.9500 . ?
C7 C8 1.388(6) . ?
C7 C6 1.375(6) . ?
C8 H8 0.9500 . ?
C8 C9 1.375(5) . ?
C10 C15 1.397(5) . ?
C10 C11 1.399(5) . ?
C15 H15 0.9500 . ?
C15 C14 1.388(6) . ?
C4 C5 1.412(6) . ?
C4 C9 1.415(5) . ?
C5 C6 1.414(5) . ?
C6 H6 0.9500 . ?
C37 C38 1.386(6) . ?
C37 C42 1.398(6) . ?
C43 C48 1.389(6) . ?
C43 C44 1.399(5) . ?
C13 H13 0.9500 . ?
C13 C14 1.382(5) . ?
C13 C12 1.386(6) . ?
C38 C39 1.380(6) . ?
C31 C36 1.413(6) . ?
C17 H17 0.9500 . ?
C17 C18 1.382(6) . ?
C9 H9 0.9500 . ?
C22 C27 1.392(6) . ?
C22 C23 1.399(6) . ?
C34 H34 0.9500 . ?
C34 C35 1.396(6) . ?
C54 H54 0.9500 . ?
C54 C53 1.392(6) . ?
C48 H48 0.9500 . ?
C48 C47 1.386(6) . ?
C21 H21 0.9500 . ?
C21 C20 1.394(6) . ?
C36 H36 0.9500 . ?
C36 C35 1.380(6) . ?
C35 H35 0.9500 . ?
C14 H14 0.9500 . ?
C44 H44 0.9500 . ?
C44 C45 1.402(6) . ?
C42 H42 0.9500 . ?
C42 C41 1.392(6) . ?
C50 H50 0.9500 . ?
C50 C51 1.385(6) . ?
C11 H11 0.9500 . ?
C11 C12 1.390(6) . ?
C18 H18 0.9500 . ?
C18 C19 1.395(6) . ?
C39 H39 0.9500 . ?
C39 C40 1.375(6) . ?
C20 H20 0.9500 . ?
C20 C19 1.371(6) . ?
C52 H52 0.9500 . ?
C52 C51 1.383(6) . ?
C52 C53 1.385(6) . ?
C27 C26 1.383(6) . ?
C51 H51 0.9500 . ?
C45 H45 0.9500 . ?
C45 C46 1.393(6) . ?
C53 H53 0.9500 . ?
C12 H12 0.9500 . ?
C23 H23 0.9500 . ?
C23 C24 1.388(6) . ?
C19 H19 0.9500 . ?
C47 H47 0.9500 . ?
C47 C46 1.387(6) . ?
C41 H41 0.9500 . ?
C41 C40 1.399(6) . ?
C40 H40 0.9500 . ?
C46 H46 0.9500 . ?
C26 H26 0.9500 . ?
C26 C25 1.391(6) . ?
C25 H25 0.9500 . ?
C25 C24 1.393(6) . ?
C24 H24 0.9500 . ?

loop_
_geom_torsion_atom_site_label_1
_geom_torsion_atom_site_label_2
_geom_torsion_atom_site_label_3
_geom_torsion_atom_site_label_4
_geom_torsion
_geom_torsion_site_symmetry_1
_geom_torsion_site_symmetry_2
_geom_torsion_site_symmetry_3
_geom_torsion_site_symmetry_4
_geom_torsion_publ_flag
O2 C28 C29 C30 -177.4(3) . . . . ?
O2 C28 C29 C43 -2.7(5) . . . . ?
O2 C38 C39 C40 176.4(4) . . . . ?
O1 C27 C26 C25 -177.3(4) . . . . ?
O3 S1 C56 F2 -167.6(3) . . . . ?
O3 S1 C56 F3 -47.6(3) . . . . ?
O3 S1 C56 F1 71.8(3) . . . . ?
O4 S1 C56 F2 -47.1(3) . . . . ?
O4 S1 C56 F3 72.8(3) . . . . ?
O4 S1 C56 F1 -167.7(3) . . . . ?
N2 C32 C33 C34 -178.9(3) . . . . ?
N2 C32 C31 C30 1.4(5) . . . . ?
N2 C32 C31 C36 178.4(3) . . . . ?
N2 C28 C29 C30 -1.3(5) . . . . ?
N2 C28 C29 C43 173.4(3) . . . . ?
N2 C37 C38 O2 1.4(4) . . . . ?
N2 C37 C38 C39 178.7(4) . . . . ?
N2 C37 C42 C41 -177.9(4) . . . . ?
O8 S2 C55 F5 -176.3(3) . . . . ?
O8 S2 C55 F4 65.1(3) . . . . ?
O8 S2 C55 F6 -54.0(4) . . . . ?
O5 S1 C56 F2 73.2(3) . . . . ?
O5 S1 C56 F3 -166.8(3) . . . . ?
O5 S1 C56 F1 -47.4(3) . . . . ?
N1 C5 C6 C7 -179.5(3) . . . . ?
N1 C22 C27 O1 -2.0(4) . . . . ?
N1 C22 C27 C26 178.2(4) . . . . ?
N1 C22 C23 C24 179.4(4) . . . . ?
O6 S2 C55 F5 63.9(4) . . . . ?
O6 S2 C55 F4 -54.8(3) . . . . ?
O6 S2 C55 F6 -173.8(3) . . . . ?
O7 S2 C55 F5 -56.5(4) . . . . ?
O7 S2 C55 F4 -175.2(3) . . . . ?
O7 S2 C55 F6 65.8(4) . . . . ?
C2 C16 C17 C18 176.0(4) . . . . ?
C2 C16 C21 C20 -175.6(4) . . . . ?
C2 C3 C10 C15 -82.9(5) . . . . ?
C2 C3 C10 C11 98.3(4) . . . . ?
C2 C3 C4 C5 -5.8(5) . . . . ?
C2 C3 C4 C9 174.6(3) . . . . ?
C32 N2 C28 O2 179.9(3) . . . . ?
C32 N2 C28 C29 3.4(5) . . . . ?
C32 N2 C37 C38 -179.9(3) . . . . ?
C32 N2 C37 C42 -1.9(7) . . . . ?
C32 C33 C34 C35 0.9(5) . . . . ?
C32 C31 C36 C35 0.4(5) . . . . ?
C49 C30 C31 C32 179.4(3) . . . . ?
C49 C30 C31 C36 2.6(5) . . . . ?
C49 C54 C53 C52 1.4(7) . . . . ?
C49 C50 C51 C52 -0.1(7) . . . . ?
C16 C2 C3 C10 5.5(5) . . . . ?
C16 C2 C3 C4 -178.1(3) . . . . ?
C16 C2 C1 O1 -0.2(5) . . . . ?
C16 C2 C1 N1 -175.3(3) . . . . ?
C16 C17 C18 C19 -0.4(7) . . . . ?
C16 C21 C20 C19 -0.4(7) . . . . ?
C3 C2 C16 C17 -102.2(5) . . . . ?
C3 C2 C16 C21 73.9(5) . . . . ?
C3 C2 C1 O1 177.2(3) . . . . ?
C3 C2 C1 N1 2.0(5) . . . . ?
C3 C10 C15 C14 -178.1(3) . . . . ?
C3 C10 C11 C12 178.8(4) . . . . ?
C3 C4 C5 N1 0.2(5) . . . . ?
C3 C4 C5 C6 -179.9(3) . . . . ?
C3 C4 C9 C8 179.9(3) . . . . ?
C28 O2 C38 C37 -0.6(4) . . . . ?
C28 O2 C38 C39 -177.8(4) . . . . ?
C28 N2 C32 C33 174.6(3) . . . . ?
C28 N2 C32 C31 -3.2(4) . . . . ?
C28 N2 C37 C38 -1.7(4) . . . . ?
C28 N2 C37 C42 176.3(4) . . . . ?
C28 C29 C30 C49 -179.6(3) . . . . ?
C28 C29 C30 C31 -0.7(5) . . . . ?
C28 C29 C43 C48 -107.7(4) . . . . ?
C28 C29 C43 C44 67.6(5) . . . . ?
C1 O1 C27 C22 1.1(4) . . . . ?
C1 O1 C27 C26 -179.1(4) . . . . ?
C1 N1 C5 C4 6.2(4) . . . . ?
C1 N1 C5 C6 -173.7(3) . . . . ?
C1 N1 C22 C27 2.2(4) . . . . ?
C1 N1 C22 C23 -174.9(4) . . . . ?
C1 C2 C16 C17 75.0(5) . . . . ?
C1 C2 C16 C21 -108.9(4) . . . . ?
C1 C2 C3 C10 -171.8(3) . . . . ?
C1 C2 C3 C4 4.7(5) . . . . ?
C29 C30 C31 C32 0.5(5) . . . . ?
C29 C30 C31 C36 -176.3(3) . . . . ?
C29 C43 C48 C47 176.1(4) . . . . ?
C29 C43 C44 C45 -176.3(4) . . . . ?
C30 C49 C54 C53 179.9(4) . . . . ?
C30 C49 C50 C51 179.4(4) . . . . ?
C30 C29 C43 C48 66.5(5) . . . . ?
C30 C29 C43 C44 -118.2(4) . . . . ?
C30 C31 C36 C35 177.3(3) . . . . ?
C33 C32 C31 C30 -176.5(3) . . . . ?
C33 C32 C31 C36 0.5(5) . . . . ?
C33 C34 C35 C36 -0.1(5) . . . . ?
C7 C8 C9 C4 -0.6(5) . . . . ?
C8 C7 C6 C5 -1.0(5) . . . . ?
C10 C3 C4 C5 170.7(3) . . . . ?
C10 C3 C4 C9 -8.9(5) . . . . ?
C10 C15 C14 C13 -0.7(6) . . . . ?
C10 C11 C12 C13 -0.5(7) . . . . ?
C15 C10 C11 C12 -0.1(6) . . . . ?
C4 C3 C10 C15 100.6(4) . . . . ?
C4 C3 C10 C11 -78.2(4) . . . . ?
C4 C5 C6 C7 0.6(5) . . . . ?
C5 N1 C1 O1 176.6(3) . . . . ?
C5 N1 C1 C2 -7.7(5) . . . . ?
C5 N1 C22 C27 -175.6(3) . . . . ?
C5 N1 C22 C23 7.3(7) . . . . ?
C5 C4 C9 C8 0.2(5) . . . . ?
C6 C7 C8 C9 1.0(5) . . . . ?
C37 N2 C32 C33 -7.3(5) . . . . ?
C37 N2 C32 C31 174.8(3) . . . . ?
C37 N2 C28 O2 1.4(4) . . . . ?
C37 N2 C28 C29 -175.1(3) . . . . ?
C37 C38 C39 C40 -0.5(6) . . . . ?
C37 C42 C41 C40 0.2(6) . . . . ?
C43 C29 C30 C49 6.1(5) . . . . ?
C43 C29 C30 C31 -175.0(3) . . . . ?
C43 C48 C47 C46 -0.6(7) . . . . ?
C43 C44 C45 C46 1.1(6) . . . . ?
C38 O2 C28 N2 -0.6(4) . . . . ?
C38 O2 C28 C29 176.0(3) . . . . ?
C38 C37 C42 C41 -0.1(5) . . . . ?
C38 C39 C40 C41 0.5(7) . . . . ?
C31 C32 C33 C34 -1.1(5) . . . . ?
C31 C36 C35 C34 -0.6(6) . . . . ?
C17 C16 C21 C20 0.6(6) . . . . ?
C17 C18 C19 C20 0.6(7) . . . . ?
C9 C4 C5 N1 179.8(3) . . . . ?
C9 C4 C5 C6 -0.2(5) . . . . ?
C22 N1 C1 O1 -1.6(4) . . . . ?
C22 N1 C1 C2 174.1(3) . . . . ?
C22 N1 C5 C4 -176.2(3) . . . . ?
C22 N1 C5 C6 3.9(5) . . . . ?
C22 C27 C26 C25 2.4(6) . . . . ?
C22 C23 C24 C25 0.3(7) . . . . ?
C54 C49 C30 C29 -107.8(4) . . . . ?
C54 C49 C30 C31 73.2(5) . . . . ?
C54 C49 C50 C51 0.6(6) . . . . ?
C48 C43 C44 C45 -0.9(6) . . . . ?
C48 C47 C46 C45 0.7(7) . . . . ?
C21 C16 C17 C18 -0.2(6) . . . . ?
C21 C20 C19 C18 -0.2(7) . . . . ?
C14 C13 C12 C11 0.5(6) . . . . ?
C44 C43 C48 C47 0.7(6) . . . . ?
C44 C45 C46 C47 -1.0(7) . . . . ?
C42 C37 C38 O2 -177.0(3) . . . . ?
C42 C37 C38 C39 0.3(6) . . . . ?
C42 C41 C40 C39 -0.4(7) . . . . ?
C50 C49 C30 C29 73.4(5) . . . . ?
C50 C49 C30 C31 -105.6(4) . . . . ?
C50 C49 C54 C53 -1.3(6) . . . . ?
C11 C10 C15 C14 0.7(6) . . . . ?
C27 O1 C1 N1 0.3(4) . . . . ?
C27 O1 C1 C2 -175.5(3) . . . . ?
C27 C22 C23 C24 2.6(6) . . . . ?
C27 C26 C25 C24 0.6(6) . . . . ?
C51 C52 C53 C54 -0.9(7) . . . . ?
C53 C52 C51 C50 0.3(7) . . . . ?
C12 C13 C14 C15 0.1(6) . . . . ?
C23 C22 C27 O1 175.6(3) . . . . ?
C23 C22 C27 C26 -4.2(6) . . . . ?
C26 C25 C24 C23 -2.0(7) . . . . ?
